data_7023315
loop_
_publ_author_name
'Naziruddin, Abbas Raja'
'Huang, Zhao-Jiunn'
'Lai, Wei-Chih'
'Lin, Wan-Jung'
'Hwang, Wen-Shu'

_publ_section_title
;
 Ruthenium(II) carbonyl complexes bearing CCC-pincer bis-(carbene)
 ligands: synthesis, structures and activities toward recycle transfer
 hydrogenation reactions.
;
_journal_issue 36
_journal_name_full 'Dalton transactions (Cambridge, England : 2003)'
_journal_page_first 13161
_journal_page_last 13171
_journal_paper_doi 10.1039/c3dt51161h
_journal_volume 42
_journal_year 2013
_chemical_formula_sum 'C45 H50 F12 N14 O3 P2 Ru2'
_chemical_formula_weight 1327.07
_chemical_name_systematic
; 
 ? 
;
_space_group_IT_number 4
_symmetry_cell_setting monoclinic
_symmetry_space_group_name_Hall 'P 2yb'
_symmetry_space_group_name_H-M 'P 1 21 1'
_atom_sites_solution_hydrogens geom
_atom_sites_solution_primary direct
_atom_sites_solution_secondary difmap
_audit_creation_method SHELXL-97
_cell_angle_alpha 90.00
_cell_angle_beta 92.463(4)
_cell_angle_gamma 90.00
_cell_formula_units_Z 2
_cell_length_a 8.2987(12)
_cell_length_b 38.281(5)
_cell_length_c 8.8978(13)
_cell_measurement_reflns_used 9933
_cell_measurement_temperature 296(2)
_cell_measurement_theta_max 26.43
_cell_measurement_theta_min 2.29
_cell_volume 2824.1(7)
_computing_cell_refinement 'Bruker SAINT'
_computing_data_collection 'Bruker APEX2'
_computing_data_reduction 'Bruker SAINT'
_computing_molecular_graphics 'Bruker SHELXTL'
_computing_publication_material 'Bruker SHELXTL'
_computing_structure_refinement 'SHELXL-97 (Sheldrick, 2008)'
_computing_structure_solution 'SHELXS-97 (Sheldrick, 2008)'
_diffrn_ambient_temperature 296(2)
_diffrn_measured_fraction_theta_full 0.999
_diffrn_measured_fraction_theta_max 0.999
_diffrn_measurement_device_type 'Bruker APEX-II CCD'
_diffrn_measurement_method '\f and \w scans'
_diffrn_radiation_monochromator graphite
_diffrn_radiation_source 'fine-focus sealed tube'
_diffrn_radiation_type MoK\a
_diffrn_radiation_wavelength 0.71073
_diffrn_reflns_av_R_equivalents 0.0295
_diffrn_reflns_av_sigmaI/netI 0.0427
_diffrn_reflns_limit_h_max 9
_diffrn_reflns_limit_h_min -9
_diffrn_reflns_limit_k_max 41
_diffrn_reflns_limit_k_min -45
_diffrn_reflns_limit_l_max 10
_diffrn_reflns_limit_l_min -10
_diffrn_reflns_number 16592
_diffrn_reflns_theta_full 25.00
_diffrn_reflns_theta_max 25.00
_diffrn_reflns_theta_min 2.13
_exptl_absorpt_coefficient_mu 0.683
_exptl_absorpt_correction_T_max 0.8812
_exptl_absorpt_correction_T_min 0.8214
_exptl_absorpt_correction_type multi-scan
_exptl_absorpt_process_details SADABS
_exptl_crystal_colour colourless
_exptl_crystal_density_diffrn 1.561
_exptl_crystal_density_method 'not measured'
_exptl_crystal_description plate
_exptl_crystal_F_000 1336
_exptl_crystal_size_max 0.30
_exptl_crystal_size_mid 0.27
_exptl_crystal_size_min 0.19
_refine_diff_density_max 0.538
_refine_diff_density_min -1.079
_refine_diff_density_rms 0.065
_refine_ls_abs_structure_details 'Flack H D (1983), Acta Cryst. A39, 876-881'
_refine_ls_abs_structure_Flack 0.22(4)
_refine_ls_extinction_method none
_refine_ls_goodness_of_fit_ref 1.067
_refine_ls_hydrogen_treatment constr
_refine_ls_matrix_type full
_refine_ls_number_parameters 740
_refine_ls_number_reflns 8325
_refine_ls_number_restraints 1
_refine_ls_restrained_S_all 1.067
_refine_ls_R_factor_all 0.0443
_refine_ls_R_factor_gt 0.0409
_refine_ls_shift/su_max 0.000
_refine_ls_shift/su_mean 0.000
_refine_ls_structure_factor_coef Fsqd
_refine_ls_weighting_details 'calc w=1/[\s^2^(Fo^2^)+(0.0363P)^2^+3.1791P] where P=(Fo^2^+2Fc^2^)/3'
_refine_ls_weighting_scheme calc
_refine_ls_wR_factor_gt 0.0912
_refine_ls_wR_factor_ref 0.0931
_reflns_number_gt 7835
_reflns_number_total 8325
_reflns_threshold_expression >2sigma(I)
_cod_data_source_file c3dt51161h.txt
_cod_data_source_block 1
_cod_depositor_comments
;
The following automatic conversions were performed:

'_symmetry_cell_setting' value 'Monoclinic' changed to 'monoclinic'
according to /home/saulius/struct/CIF-dictionaries/cif_core.dic
dictionary named 'cif_core.dic' version 2.4.2 from 2011-04-26.

Automatic conversion script
Id: cif_fix_values 1891 2012-01-12 08:04:46Z andrius 
;
_cod_original_sg_symbol_H-M P2(1)
_cod_database_code 7023315

loop_
_symmetry_equiv_pos_as_xyz
'x, y, z'
'-x, y+1/2, -z'

loop_
_atom_site_label
_atom_site_type_symbol
_atom_site_fract_x
_atom_site_fract_y
_atom_site_fract_z
_atom_site_U_iso_or_equiv
_atom_site_adp_type
_atom_site_occupancy
_atom_site_symmetry_multiplicity
_atom_site_calc_flag
_atom_site_refinement_flags
_atom_site_disorder_assembly
_atom_site_disorder_group
C1 C 0.3175(7) 0.34617(16) 0.3716(7) 0.0399(14) Uani 1 1 d . A 1
C2 C 0.2222(8) 0.32099(17) 0.3014(7) 0.0463(15) Uani 1 1 d . A 1
C3 C 0.2758(10) 0.28702(19) 0.2783(9) 0.068(2) Uani 1 1 d . A 1
H3 H 0.2110 0.2704 0.2291 0.082 Uiso 1 1 calc R A 1
C4 C 0.4341(11) 0.2791(2) 0.3339(10) 0.073(2) Uani 1 1 d . A 1
H4 H 0.4744 0.2567 0.3196 0.088 Uiso 1 1 calc R A 1
C5 C 0.5299(10) 0.3032(2) 0.4079(9) 0.064(2) Uani 1 1 d . A 1
H5 H 0.6320 0.2972 0.4468 0.077 Uiso 1 1 calc R A 1
C6 C 0.4708(8) 0.33676(17) 0.4231(7) 0.0453(15) Uani 1 1 d . A 1
C7 C 0.4707(6) 0.39721(19) 0.4925(6) 0.0382(12) Uani 1 1 d . A 1
C8 C 0.7033(8) 0.36941(19) 0.5602(8) 0.0550(17) Uani 1 1 d . A 1
H8 H 0.7796 0.3519 0.5761 0.066 Uiso 1 1 calc R A 1
C9 C 0.7187(8) 0.40318(19) 0.5988(8) 0.0559(18) Uani 1 1 d . A 1
H9 H 0.8092 0.4138 0.6438 0.067 Uiso 1 1 calc R A 1
C10 C 0.5433(9) 0.45623(18) 0.5785(8) 0.0559(18) Uani 1 1 d . A 1
H10A H 0.5202 0.4668 0.4822 0.084 Uiso 1 1 calc R A 1
H10B H 0.6366 0.4671 0.6257 0.084 Uiso 1 1 calc R A 1
H10C H 0.4526 0.4592 0.6407 0.084 Uiso 1 1 calc R A 1
C11 C 0.0438(8) 0.36972(17) 0.2854(6) 0.0429(14) Uani 1 1 d . A 1
C12 C -0.0666(9) 0.3195(2) 0.1862(8) 0.064(2) Uani 1 1 d . A 1
H12 H -0.0800 0.2961 0.1596 0.077 Uiso 1 1 calc R A 1
C13 C -0.1711(9) 0.3448(2) 0.1675(8) 0.065(2) Uani 1 1 d . A 1
H13 H -0.2734 0.3428 0.1214 0.078 Uiso 1 1 calc R A 1
C14 C -0.1856(9) 0.4095(2) 0.2241(9) 0.060(2) Uani 1 1 d . A 1
H14A H -0.1604 0.4217 0.3165 0.089 Uiso 1 1 calc R A 1
H14B H -0.3002 0.4062 0.2126 0.089 Uiso 1 1 calc R A 1
H14C H -0.1489 0.4229 0.1412 0.089 Uiso 1 1 calc R A 1
C15 C 0.1650(8) 0.44311(17) 0.4190(8) 0.0452(15) Uani 1 1 d . A 1
C16 C 0.3728(8) 0.41512(18) 0.0789(7) 0.0474(16) Uani 1 1 d . B 1
C17 C 0.4263(10) 0.4250(2) -0.0679(9) 0.072(2) Uani 1 1 d . B 1
H17A H 0.3347 0.4270 -0.1369 0.107 Uiso 1 1 calc R B 1
H17B H 0.4982 0.4074 -0.1032 0.107 Uiso 1 1 calc R B 1
H17C H 0.4816 0.4470 -0.0608 0.107 Uiso 1 1 calc R B 1
C18 C 0.1113(9) 0.37361(19) 0.7111(8) 0.0512(17) Uani 1 1 d . B 1
C19 C 0.0534(11) 0.3636(3) 0.8582(8) 0.079(3) Uani 1 1 d . B 1
H19A H -0.0537 0.3543 0.8460 0.119 Uiso 1 1 calc R B 1
H19B H 0.0522 0.3838 0.9223 0.119 Uiso 1 1 calc R B 1
H19C H 0.1238 0.3463 0.9028 0.119 Uiso 1 1 calc R B 1
C20 C 0.3917(7) 0.12021(17) 0.6190(7) 0.0412(15) Uani 1 1 d . C 1
C21 C 0.2875(8) 0.14421(17) 0.5512(8) 0.0508(16) Uani 1 1 d . C 1
C22 C 0.3372(11) 0.1784(2) 0.5271(11) 0.079(3) Uani 1 1 d . C 1
H22 H 0.2703 0.1944 0.4765 0.095 Uiso 1 1 calc R C 1
C23 C 0.4903(12) 0.1877(2) 0.5814(13) 0.092(3) Uani 1 1 d . C 1
H23 H 0.5238 0.2106 0.5696 0.110 Uiso 1 1 calc R C 1
C24 C 0.5972(10) 0.1639(2) 0.6536(11) 0.077(2) Uani 1 1 d . C 1
H24 H 0.7006 0.1705 0.6867 0.093 Uiso 1 1 calc R C 1
C25 C 0.5417(8) 0.13071(19) 0.6725(8) 0.0540(17) Uani 1 1 d . C 1
C26 C 0.5481(6) 0.0703(2) 0.7442(6) 0.0417(12) Uani 1 1 d . C 1
C27 C 0.7782(9) 0.0997(2) 0.8096(9) 0.068(2) Uani 1 1 d . C 1
H27 H 0.8536 0.1176 0.8215 0.082 Uiso 1 1 calc R C 1
C28 C 0.7963(8) 0.0674(3) 0.8541(8) 0.0654(19) Uani 1 1 d . C 1
H28 H 0.8873 0.0582 0.9044 0.078 Uiso 1 1 calc R C 1
C29 C 0.6314(10) 0.0116(2) 0.8355(8) 0.063(2) Uani 1 1 d . C 1
H29A H 0.5186 0.0061 0.8249 0.095 Uiso 1 1 calc R C 1
H29B H 0.6715 0.0053 0.9347 0.095 Uiso 1 1 calc R C 1
H29C H 0.6891 -0.0012 0.7622 0.095 Uiso 1 1 calc R C 1
C30 C 0.1159(8) 0.09401(17) 0.5378(7) 0.0409(14) Uani 1 1 d . C 1
C31 C 0.0041(9) 0.1427(2) 0.4315(8) 0.064(2) Uani 1 1 d . C 1
H31 H -0.0099 0.1655 0.3972 0.077 Uiso 1 1 calc R C 1
C32 C -0.1035(10) 0.1166(2) 0.4176(8) 0.062(2) Uani 1 1 d . C 1
H32 H -0.2070 0.1181 0.3736 0.074 Uiso 1 1 calc R C 1
C33 C -0.1073(9) 0.0533(2) 0.4797(10) 0.064(2) Uani 1 1 d . C 1
H33A H -0.0293 0.0361 0.5129 0.097 Uiso 1 1 calc R C 1
H33B H -0.1467 0.0477 0.3795 0.097 Uiso 1 1 calc R C 1
H33C H -0.1955 0.0533 0.5460 0.097 Uiso 1 1 calc R C 1
C34 C 0.2457(9) 0.02277(19) 0.6784(8) 0.0521(17) Uani 1 1 d . C 1
C35 C 0.1855(8) 0.09236(17) 0.9645(7) 0.0436(15) Uani 1 1 d . D 1
C36 C 0.1284(10) 0.1014(2) 1.1122(9) 0.070(2) Uani 1 1 d . D 1
H36A H 0.0970 0.1256 1.1129 0.105 Uiso 1 1 calc R D 1
H36B H 0.2132 0.0976 1.1872 0.105 Uiso 1 1 calc R D 1
H36C H 0.0374 0.0871 1.1338 0.105 Uiso 1 1 calc R D 1
C37 C 0.4445(8) 0.04897(18) 0.3349(9) 0.0494(17) Uani 1 1 d . D 1
C38 C 0.5015(11) 0.0386(2) 0.1896(8) 0.071(2) Uani 1 1 d . D 1
H38A H 0.4228 0.0238 0.1396 0.106 Uiso 1 1 calc R D 1
H38B H 0.6015 0.0262 0.2036 0.106 Uiso 1 1 calc R D 1
H38C H 0.5178 0.0591 0.1296 0.106 Uiso 1 1 calc R D 1
C39 C -0.0061(13) 0.2736(3) 0.6089(12) 0.091(3) Uani 1 1 d . E 1
C40 C 0.1688(13) 0.2736(3) 0.6682(14) 0.117(4) Uani 1 1 d . E 1
H40A H 0.2257 0.2924 0.6226 0.175 Uiso 1 1 calc R E 1
H40B H 0.2185 0.2518 0.6440 0.175 Uiso 1 1 calc R E 1
H40C H 0.1725 0.2767 0.7754 0.175 Uiso 1 1 calc R E 1
C41 C -0.0628(16) 0.2412(3) 0.5392(15) 0.127(4) Uani 1 1 d . E 1
H41A H -0.1766 0.2429 0.5159 0.190 Uiso 1 1 calc R E 1
H41B H -0.0421 0.2221 0.6073 0.190 Uiso 1 1 calc R E 1
H41C H -0.0071 0.2373 0.4484 0.190 Uiso 1 1 calc R E 1
C42 C 0.5106(18) 0.3119(4) 0.8871(15) 0.120(4) Uani 1 1 d . F 1
C43 C 0.571(2) 0.2777(5) 0.877(2) 0.216(10) Uani 1 1 d . F 1
H43A H 0.5312 0.2672 0.7845 0.323 Uiso 1 1 calc R F 1
H43B H 0.5369 0.2642 0.9603 0.323 Uiso 1 1 calc R F 1
H43C H 0.6869 0.2784 0.8783 0.323 Uiso 1 1 calc R F 1
C44 C 0.4754(17) 0.1821(4) 0.063(2) 0.176(7) Uani 1 1 d . G 1
H44A H 0.4409 0.1798 -0.0405 0.263 Uiso 1 1 calc R G 1
H44B H 0.5676 0.1972 0.0718 0.263 Uiso 1 1 calc R G 1
H44C H 0.3894 0.1918 0.1189 0.263 Uiso 1 1 calc R G 1
C45 C 0.5179(13) 0.1481(4) 0.1236(15) 0.108(4) Uani 1 1 d . G 1
F1 F 0.9123(14) 0.5145(3) 0.9692(14) 0.154(5) Uani 0.825(16) 1 d P H 1
F2 F 1.1301(7) 0.4990(2) 0.8404(7) 0.132(3) Uani 1 1 d . . .
F3 F 0.8787(9) 0.4993(3) 0.7328(9) 0.111(4) Uani 0.825(16) 1 d P H 1
F4 F 1.0452(10) 0.4661(3) 1.0211(9) 0.106(3) Uani 0.825(16) 1 d P H 1
F5 F 0.7975(7) 0.4657(2) 0.9104(6) 0.121(2) Uani 1 1 d . . .
F6 F 1.0071(13) 0.4512(3) 0.7784(16) 0.153(5) Uani 0.825(16) 1 d P H 1
F7 F 0.8783(9) 0.17463(19) 0.0699(11) 0.159(4) Uani 0.981(8) 1 d P I 1
F8 F 0.8433(11) 0.2138(2) -0.0982(9) 0.174(4) Uani 1 1 d . . .
F9 F 1.0620(15) 0.2415(3) -0.0124(10) 0.203(5) Uani 0.981(8) 1 d P I 1
F10 F 1.0918(8) 0.2024(2) 0.1594(8) 0.155(3) Uani 1 1 d . . .
F11 F 0.8665(12) 0.2302(2) 0.1330(10) 0.171(3) Uani 1 1 d . . .
F12 F 1.0736(12) 0.1875(3) -0.0805(11) 0.203(5) Uani 1 1 d . . .
N1 N 0.5511(6) 0.36596(15) 0.4919(6) 0.0423(12) Uani 1 1 d . . .
N2 N 0.5742(7) 0.41910(15) 0.5587(6) 0.0422(13) Uani 1 1 d . . .
N3 N 0.0701(6) 0.33523(14) 0.2551(6) 0.0464(13) Uani 1 1 d . . .
N4 N -0.1048(6) 0.37524(16) 0.2274(6) 0.0468(14) Uani 1 1 d . . .
N5 N 0.3244(6) 0.40814(13) 0.1916(5) 0.0400(12) Uani 1 1 d . . .
N6 N 0.1555(6) 0.38182(13) 0.5960(6) 0.0430(12) Uani 1 1 d . . .
N7 N 0.6258(7) 0.10239(15) 0.7412(7) 0.0499(14) Uani 1 1 d . . .
N8 N 0.6540(7) 0.04875(16) 0.8128(6) 0.0498(14) Uani 1 1 d . . .
N9 N 0.1371(6) 0.12956(15) 0.5049(6) 0.0487(13) Uani 1 1 d . . .
N10 N -0.0327(7) 0.08735(16) 0.4806(6) 0.0468(14) Uani 1 1 d . . .
N11 N 0.2299(5) 0.08459(13) 0.8510(5) 0.0380(12) Uani 1 1 d . . .
N12 N 0.3993(6) 0.05733(13) 0.4473(6) 0.0423(12) Uani 1 1 d . . .
N13 N 0.4721(18) 0.3387(4) 0.9005(15) 0.151(5) Uani 1 1 d . . .
N14 N 0.5446(15) 0.1219(3) 0.1652(16) 0.147(5) Uani 1 1 d . . .
O1 O 0.1276(9) 0.47139(16) 0.4375(8) 0.087(2) Uani 1 1 d . . .
O2 O 0.2156(8) -0.00568(15) 0.6924(8) 0.0857(19) Uani 1 1 d . . .
O3 O -0.0840(10) 0.2980(2) 0.6277(12) 0.144(3) Uani 1 1 d . . .
P1 P 0.9630(3) 0.48258(6) 0.8751(2) 0.0510(4) Uani 1 1 d . H .
P2 P 0.9700(3) 0.20807(6) 0.0249(3) 0.0831(7) Uani 1 1 d . I .
Ru1 Ru 0.23723(5) 0.395550(11) 0.39471(5) 0.03550(11) Uani 1 1 d . A .
Ru2 Ru 0.31377(5) 0.070278(11) 0.64872(5) 0.03568(11) Uani 1 1 d . C .
F7B F 0.834(8) 0.2034(17) 0.122(7) -0.02(3) Uiso 0.019(8) 1 d P I 2
F9B F 0.983(8) 0.2452(18) 0.062(8) -0.02(2) Uiso 0.019(8) 1 d P I 2
F4B F 1.002(4) 0.4446(9) 0.889(5) 0.089(12) Uiso 0.175(16) 1 d P H 2
F3B F 0.981(4) 0.5228(8) 0.869(4) 0.085(12) Uiso 0.175(16) 1 d P H 2
F1B F 0.997(5) 0.4859(12) 1.043(4) 0.092(13) Uiso 0.175(16) 1 d P H 2
F6B F 0.926(4) 0.4775(9) 0.712(3) 0.063(9) Uiso 0.175(16) 1 d P H 2

loop_
_atom_site_aniso_label
_atom_site_aniso_U_11
_atom_site_aniso_U_22
_atom_site_aniso_U_33
_atom_site_aniso_U_23
_atom_site_aniso_U_13
_atom_site_aniso_U_12
C1 0.039(3) 0.045(4) 0.036(3) -0.002(3) -0.001(3) -0.002(3)
C2 0.047(4) 0.043(4) 0.048(4) 0.002(3) -0.005(3) -0.003(3)
C3 0.077(5) 0.047(4) 0.080(5) -0.008(4) -0.006(4) -0.006(4)
C4 0.088(6) 0.041(4) 0.091(6) -0.008(4) 0.008(5) 0.013(4)
C5 0.064(5) 0.050(4) 0.078(5) -0.001(4) -0.006(4) 0.011(4)
C6 0.045(4) 0.041(4) 0.051(4) 0.004(3) 0.010(3) 0.002(3)
C7 0.037(3) 0.042(3) 0.036(3) 0.009(3) 0.007(2) -0.003(3)
C8 0.041(4) 0.061(4) 0.062(4) 0.003(3) -0.015(3) 0.005(3)
C9 0.038(3) 0.064(5) 0.064(4) -0.001(3) -0.017(3) 0.000(3)
C10 0.062(4) 0.055(4) 0.051(4) 0.000(3) -0.002(3) -0.017(3)
C11 0.040(3) 0.055(4) 0.034(3) 0.009(3) 0.000(3) -0.004(3)
C12 0.049(4) 0.079(6) 0.063(5) -0.005(4) -0.007(4) -0.021(4)
C13 0.041(4) 0.095(6) 0.057(5) 0.003(4) -0.016(3) -0.023(4)
C14 0.036(4) 0.081(6) 0.062(4) 0.023(4) 0.008(3) 0.007(4)
C15 0.045(4) 0.040(4) 0.051(4) 0.007(3) 0.008(3) 0.006(3)
C16 0.045(4) 0.055(4) 0.043(4) 0.005(3) 0.007(3) -0.005(3)
C17 0.068(6) 0.087(6) 0.060(5) 0.020(4) 0.006(4) -0.011(5)
C18 0.050(4) 0.052(4) 0.051(4) -0.004(3) -0.006(3) 0.002(3)
C19 0.091(7) 0.106(7) 0.043(4) 0.009(4) 0.021(4) -0.015(6)
C20 0.036(3) 0.038(3) 0.050(4) -0.006(3) 0.005(3) -0.003(3)
C21 0.049(4) 0.043(4) 0.061(4) -0.003(3) 0.006(3) 0.005(3)
C22 0.075(6) 0.042(4) 0.120(7) 0.006(4) 0.005(5) 0.005(4)
C23 0.086(7) 0.036(4) 0.154(10) 0.015(5) 0.008(6) -0.008(4)
C24 0.057(5) 0.059(5) 0.117(7) -0.007(5) 0.004(5) -0.024(4)
C25 0.044(4) 0.054(4) 0.064(4) 0.000(3) 0.003(3) -0.005(3)
C26 0.034(3) 0.047(3) 0.044(3) 0.005(3) -0.002(2) 0.002(3)
C27 0.042(4) 0.089(6) 0.072(5) -0.013(4) -0.008(4) -0.006(4)
C28 0.039(4) 0.090(6) 0.065(4) -0.008(5) -0.013(3) 0.007(4)
C29 0.067(5) 0.062(5) 0.058(5) 0.001(3) -0.011(4) 0.020(4)
C30 0.038(3) 0.045(4) 0.039(3) -0.004(3) 0.001(3) 0.006(3)
C31 0.061(5) 0.068(5) 0.063(4) 0.004(4) -0.006(4) 0.029(4)
C32 0.051(4) 0.082(6) 0.053(4) -0.007(4) -0.007(3) 0.019(4)
C33 0.034(4) 0.078(5) 0.081(5) -0.021(4) -0.010(4) -0.008(4)
C34 0.055(4) 0.048(4) 0.054(4) -0.007(3) 0.008(3) 0.001(4)
C35 0.040(3) 0.055(4) 0.036(3) -0.005(3) 0.003(3) 0.005(3)
C36 0.064(5) 0.091(6) 0.056(5) -0.017(4) 0.015(4) -0.001(5)
C37 0.043(4) 0.049(4) 0.058(5) 0.001(3) 0.008(3) 0.002(3)
C38 0.087(6) 0.080(6) 0.048(4) -0.003(4) 0.032(4) 0.009(5)
C39 0.095(7) 0.066(6) 0.111(7) 0.007(5) 0.005(6) 0.018(5)
C40 0.087(7) 0.130(10) 0.133(10) 0.028(7) 0.005(7) 0.003(7)
C41 0.134(10) 0.102(9) 0.146(10) -0.027(7) 0.012(8) -0.001(8)
C42 0.125(10) 0.106(10) 0.125(10) -0.021(8) -0.023(8) 0.024(9)
C43 0.21(2) 0.141(16) 0.29(3) -0.012(15) -0.054(18) 0.073(15)
C44 0.114(11) 0.149(14) 0.27(2) 0.057(13) 0.056(12) 0.015(10)
C45 0.072(7) 0.110(9) 0.143(11) 0.017(8) 0.007(6) -0.014(7)
F1 0.175(10) 0.111(7) 0.177(10) -0.076(7) 0.024(8) 0.030(7)
F2 0.071(4) 0.208(8) 0.114(5) 0.056(5) -0.015(3) -0.056(4)
F3 0.080(5) 0.152(9) 0.098(5) 0.069(6) -0.033(4) -0.017(5)
F4 0.080(5) 0.142(8) 0.095(5) 0.053(5) -0.023(4) -0.023(5)
F5 0.078(4) 0.189(7) 0.095(4) 0.046(4) -0.011(3) -0.062(4)
F6 0.153(9) 0.125(8) 0.180(12) -0.086(8) -0.005(8) 0.025(7)
F7 0.114(5) 0.093(5) 0.268(10) 0.036(5) -0.019(6) -0.031(4)
F8 0.196(8) 0.171(8) 0.148(7) -0.006(5) -0.083(6) 0.045(7)
F9 0.290(13) 0.188(9) 0.132(7) 0.025(6) 0.009(8) -0.133(9)
F10 0.109(5) 0.222(9) 0.129(5) 0.055(5) -0.037(4) -0.035(5)
F11 0.206(9) 0.150(8) 0.159(7) -0.045(6) 0.020(7) 0.021(7)
F12 0.168(8) 0.254(12) 0.189(9) -0.077(8) 0.032(7) 0.050(8)
N1 0.033(3) 0.051(3) 0.042(3) 0.000(2) -0.003(2) 0.002(2)
N2 0.040(3) 0.051(3) 0.034(3) 0.000(2) -0.004(2) -0.004(3)
N3 0.046(3) 0.049(3) 0.044(3) -0.001(2) -0.002(2) -0.011(2)
N4 0.029(3) 0.063(4) 0.048(3) 0.011(3) 0.000(2) -0.009(3)
N5 0.035(3) 0.050(3) 0.035(3) -0.003(2) 0.005(2) 0.000(2)
N6 0.042(3) 0.044(3) 0.043(3) 0.005(2) 0.004(2) 0.000(2)
N7 0.038(3) 0.051(4) 0.060(3) -0.010(3) -0.005(3) -0.007(3)
N8 0.036(3) 0.064(4) 0.049(3) 0.002(3) 0.001(3) 0.008(3)
N9 0.042(3) 0.053(3) 0.052(3) 0.002(2) 0.003(2) 0.008(3)
N10 0.041(3) 0.057(4) 0.043(3) -0.009(3) 0.004(3) 0.007(3)
N11 0.030(3) 0.048(3) 0.036(3) -0.004(2) 0.009(2) -0.003(2)
N12 0.037(3) 0.043(3) 0.046(3) -0.001(2) 0.003(2) 0.004(2)
N13 0.180(14) 0.123(10) 0.147(11) -0.020(8) -0.020(9) 0.024(10)
N14 0.132(10) 0.099(8) 0.207(13) 0.028(8) -0.028(9) -0.042(8)
O1 0.113(5) 0.053(4) 0.097(5) 0.007(3) 0.028(4) 0.030(3)
O2 0.095(5) 0.051(4) 0.113(5) 0.009(3) 0.019(4) -0.018(3)
O3 0.107(6) 0.093(5) 0.227(10) -0.021(6) -0.042(6) 0.040(5)
P1 0.0466(8) 0.0529(9) 0.0525(8) -0.0003(6) -0.0076(6) -0.0121(7)
P2 0.0869(16) 0.0678(14) 0.0928(16) -0.0007(12) -0.0162(13) -0.0139(12)
Ru1 0.0323(2) 0.0375(2) 0.0368(2) 0.00206(19) 0.00202(19) -0.0008(2)
Ru2 0.0315(2) 0.0383(2) 0.0374(2) -0.00178(19) 0.00314(19) 0.0007(2)

loop_
_atom_type_symbol
_atom_type_description
_atom_type_scat_dispersion_real
_atom_type_scat_dispersion_imag
_atom_type_scat_source
C C 0.0033 0.0016 'International Tables Vol C Tables 4.2.6.8 and 6.1.1.4'
H H 0.0000 0.0000 'International Tables Vol C Tables 4.2.6.8 and 6.1.1.4'
N N 0.0061 0.0033 'International Tables Vol C Tables 4.2.6.8 and 6.1.1.4'
O O 0.0106 0.0060 'International Tables Vol C Tables 4.2.6.8 and 6.1.1.4'
F F 0.0171 0.0103 'International Tables Vol C Tables 4.2.6.8 and 6.1.1.4'
P P 0.1023 0.0942 'International Tables Vol C Tables 4.2.6.8 and 6.1.1.4'
Ru Ru -1.2594 0.8363 'International Tables Vol C Tables 4.2.6.8 and 6.1.1.4'

loop_
_geom_angle_atom_site_label_1
_geom_angle_atom_site_label_2
_geom_angle_atom_site_label_3
_geom_angle
C2 C1 C6 118.0(6)
C2 C1 Ru1 121.1(5)
C6 C1 Ru1 120.9(5)
C1 C2 C3 122.6(7)
C1 C2 N3 110.4(6)
C3 C2 N3 127.0(6)
C2 C3 C4 116.5(7)
C2 C3 H3 121.8
C4 C3 H3 121.8
C5 C4 C3 122.3(7)
C5 C4 H4 118.9
C3 C4 H4 118.9
C4 C5 C6 118.2(7)
C4 C5 H5 120.9
C6 C5 H5 120.9
C1 C6 C5 122.3(7)
C1 C6 N1 110.2(5)
C5 C6 N1 127.5(6)
N2 C7 N1 104.4(5)
N2 C7 Ru1 141.1(5)
N1 C7 Ru1 114.5(4)
C9 C8 N1 106.2(6)
C9 C8 H8 126.9
N1 C8 H8 126.9
C8 C9 N2 106.7(6)
C8 C9 H9 126.6
N2 C9 H9 126.6
N2 C10 H10A 109.5
N2 C10 H10B 109.5
N2 C10 H10C 109.5
N4 C11 N3 103.3(6)
N4 C11 Ru1 141.7(5)
N3 C11 Ru1 115.0(4)
C13 C12 N3 104.8(7)
C13 C12 H12 127.6
N3 C12 H12 127.6
C12 C13 N4 109.0(6)
C12 C13 H13 125.5
N4 C13 H13 125.5
N4 C14 H14A 109.5
N4 C14 H14B 109.5
H14A C14 H14B 109.5
N4 C14 H14C 109.5
H14A C14 H14C 109.5
H14B C14 H14C 109.5
O1 C15 Ru1 177.2(7)
N5 C16 C17 176.9(8)
N6 C18 C19 179.1(8)
C25 C20 C21 119.8(6)
C25 C20 Ru2 121.1(5)
C21 C20 Ru2 118.9(5)
C20 C21 C22 120.5(7)
C20 C21 N9 113.0(6)
C22 C21 N9 126.3(7)
C23 C22 C21 117.5(8)
C23 C22 H22 121.3
C21 C22 H22 121.3
C22 C23 C24 123.0(8)
C22 C23 H23 118.5
C24 C23 H23 118.5
C25 C24 C23 116.7(8)
C25 C24 H24 121.7
C23 C24 H24 121.7
C24 C25 C20 122.4(7)
C24 C25 N7 127.2(7)
C20 C25 N7 110.4(6)
N8 C26 N7 105.0(5)
N8 C26 Ru2 140.3(5)
N7 C26 Ru2 114.7(5)
C28 C27 N7 107.1(7)
C28 C27 H27 126.4
N7 C27 H27 126.4
C27 C28 N8 108.3(6)
C27 C28 H28 125.8
N8 C28 H28 125.8
N8 C29 H29A 109.5
N8 C29 H29B 109.5
N8 C29 H29C 109.5
N10 C30 N9 103.1(5)
N10 C30 Ru2 142.2(5)
N9 C30 Ru2 114.7(4)
C32 C31 N9 107.1(7)
C32 C31 H31 126.4
N9 C31 H31 126.4
C31 C32 N10 107.3(6)
C31 C32 H32 126.4
N10 C32 H32 126.4
N10 C33 H33A 109.5
N10 C33 H33B 109.5
N10 C33 H33C 109.5
O2 C34 Ru2 175.4(7)
N11 C35 C36 178.5(8)
N12 C37 C38 179.2(8)
O3 C39 C41 125.5(11)
O3 C39 C40 118.7(11)
C41 C39 C40 115.8(10)
N13 C42 C43 175.6(18)
C45 C44 H44A 109.5
C45 C44 H44B 109.5
H44A C44 H44B 109.5
C45 C44 H44C 109.5
H44A C44 H44C 109.5
H44B C44 H44C 109.5
N14 C45 C44 176.9(16)
F3B F2 P1 59.2(12)
F7B F11 F9B 125(5)
F7B F11 P2 64(4)
F9B F11 P2 60(3)
C7 N1 C8 110.5(6)
C7 N1 C6 117.9(5)
C8 N1 C6 131.6(6)
C7 N2 C9 112.1(6)
C7 N2 C10 124.0(6)
C9 N2 C10 123.8(6)
C11 N3 C12 111.6(6)
C11 N3 C2 117.4(5)
C12 N3 C2 130.9(6)
C11 N4 C13 111.2(6)
C11 N4 C14 124.2(6)
C13 N4 C14 124.6(6)
C16 N5 Ru1 180.0(7)
C18 N6 Ru1 178.8(6)
C27 N7 C26 110.1(6)
C27 N7 C25 132.2(6)
C26 N7 C25 117.8(5)
C26 N8 C28 109.5(6)
C26 N8 C29 125.7(6)
C28 N8 C29 124.7(6)
C31 N9 C30 110.7(6)
C31 N9 C21 133.2(7)
C30 N9 C21 116.1(5)
C30 N10 C32 111.8(6)
C30 N10 C33 124.2(6)
C32 N10 C33 123.9(6)
C35 N11 Ru2 178.9(5)
C37 N12 Ru2 177.6(5)
F6B P1 F4B 89.5(18)
F6B P1 F1B 177(2)
F4B P1 F1B 88(2)
F6B P1 F6 52.5(13)
F4B P1 F6 39.5(13)
F1B P1 F6 125.6(18)
F6B P1 F3B 96.6(17)
F4B P1 F3B 161.7(19)
F1B P1 F3B 86.3(19)
F6 P1 F3B 137.3(15)
F6B P1 F1 125.6(15)
F4B P1 F1 141.7(16)
F1B P1 F1 56.2(17)
F6 P1 F1 177.8(7)
F3B P1 F1 42.4(13)
F6B P1 F3 36.0(12)
F4B P1 F3 123.8(15)
F1B P1 F3 145.7(18)
F6 P1 F3 88.5(6)
F3B P1 F3 66.8(12)
F1 P1 F3 89.6(7)
F6B P1 F5 89.7(11)
F4B P1 F5 76.7(15)
F1B P1 F5 87.9(15)
F6 P1 F5 91.3(6)
F3B P1 F5 120.4(15)
F1 P1 F5 87.5(6)
F3 P1 F5 88.0(4)
F6B P1 F2 90.5(11)
F4B P1 F2 102.5(15)
F1B P1 F2 91.9(16)
F6 P1 F2 88.2(6)
F3B P1 F2 60.4(15)
F1 P1 F2 93.0(6)
F3 P1 F2 92.6(4)
F5 P1 F2 179.2(5)
F6B P1 F4 145.0(15)
F4B P1 F4 56.9(15)
F1B P1 F4 33.2(15)
F6 P1 F4 92.5(7)
F3B P1 F4 112.8(13)
F1 P1 F4 89.4(6)
F3 P1 F4 178.7(7)
F5 P1 F4 91.2(3)
F2 P1 F4 88.2(4)
F7B P2 F9B 92(4)
F7B P2 F8 85(2)
F9B P2 F8 94(2)
F7B P2 F12 141(3)
F9B P2 F12 127(3)
F8 P2 F12 91.3(5)
F7B P2 F9 129(3)
F9B P2 F9 37(3)
F8 P2 F9 93.4(6)
F12 P2 F9 89.9(7)
F7B P2 F10 91(2)
F9B P2 F10 86(2)
F8 P2 F10 176.2(5)
F12 P2 F10 92.1(6)
F9 P2 F10 88.3(5)
F7B P2 F7 49(3)
F9B P2 F7 141(3)
F8 P2 F7 88.5(5)
F12 P2 F7 91.7(6)
F9 P2 F7 177.5(5)
F10 P2 F7 89.7(4)
F7B P2 F11 41(3)
F9B P2 F11 51(3)
F8 P2 F11 89.0(5)
F12 P2 F11 178.3(6)
F9 P2 F11 88.5(6)
F10 P2 F11 87.6(5)
F7 P2 F11 89.9(5)
C15 Ru1 N6 91.6(2)
C15 Ru1 C1 178.7(3)
N6 Ru1 C1 88.4(2)
C15 Ru1 N5 90.0(2)
N6 Ru1 N5 178.2(2)
C1 Ru1 N5 90.0(2)
C15 Ru1 C11 105.2(3)
N6 Ru1 C11 90.5(2)
C1 Ru1 C11 76.1(2)
N5 Ru1 C11 89.7(2)
C15 Ru1 C7 102.2(3)
N6 Ru1 C7 88.8(2)
C1 Ru1 C7 76.5(3)
N5 Ru1 C7 90.22(19)
C11 Ru1 C7 152.6(3)
C34 Ru2 N12 90.4(2)
C34 Ru2 N11 91.1(2)
N12 Ru2 N11 178.5(2)
C34 Ru2 C20 178.5(3)
N12 Ru2 C20 89.4(2)
N11 Ru2 C20 89.1(2)
C34 Ru2 C30 104.3(3)
N12 Ru2 C30 89.2(2)
N11 Ru2 C30 90.5(2)
C20 Ru2 C30 77.2(3)
C34 Ru2 C26 102.6(3)
N12 Ru2 C26 90.3(2)
N11 Ru2 C26 89.3(2)
C20 Ru2 C26 76.0(3)
C30 Ru2 C26 153.1(3)
F11 F7B P2 75(4)
F11 F9B P2 68(3)
P1 F3B F2 60.4(13)

loop_
_geom_bond_atom_site_label_1
_geom_bond_atom_site_label_2
_geom_bond_distance
C1 C2 1.379(9)
C1 C6 1.381(9)
C1 Ru1 2.018(6)
C2 C3 1.392(10)
C2 N3 1.420(8)
C3 C4 1.417(12)
C3 H3 0.9300
C4 C5 1.369(11)
C4 H4 0.9300
C5 C6 1.383(10)
C5 H5 0.9300
C6 N1 1.426(8)
C7 N2 1.320(8)
C7 N1 1.370(9)
C7 Ru1 2.090(5)
C8 C9 1.342(10)
C8 N1 1.384(8)
C8 H8 0.9300
C9 N2 1.378(8)
C9 H9 0.9300
C10 N2 1.457(9)
C10 H10A 0.9600
C10 H10B 0.9600
C10 H10C 0.9600
C11 N4 1.333(8)
C11 N3 1.367(8)
C11 Ru1 2.089(6)
C12 C13 1.307(11)
C12 N3 1.403(8)
C12 H12 0.9300
C13 N4 1.385(10)
C13 H13 0.9300
C14 N4 1.473(9)
C14 H14A 0.9600
C14 H14B 0.9600
C14 H14C 0.9600
C15 O1 1.140(8)
C15 Ru1 1.932(7)
C16 N5 1.128(8)
C16 C17 1.447(9)
C17 H17A 0.9600
C17 H17B 0.9600
C17 H17C 0.9600
C18 N6 1.146(9)
C18 C19 1.464(10)
C19 H19A 0.9600
C19 H19B 0.9600
C19 H19C 0.9600
C20 C25 1.374(9)
C20 C21 1.382(9)
C20 Ru2 2.039(6)
C21 C22 1.390(10)
C21 N9 1.413(9)
C22 C23 1.386(13)
C22 H22 0.9300
C23 C24 1.406(13)
C23 H23 0.9300
C24 C25 1.365(10)
C24 H24 0.9300
C25 N7 1.414(9)
C26 N8 1.334(8)
C26 N7 1.388(9)
C26 Ru2 2.089(5)
C27 C28 1.307(12)
C27 N7 1.383(9)
C27 H27 0.9300
C28 N8 1.414(9)
C28 H28 0.9300
C29 N8 1.449(10)
C29 H29A 0.9600
C29 H29B 0.9600
C29 H29C 0.9600
C30 N10 1.338(8)
C30 N9 1.405(8)
C30 Ru2 2.087(6)
C31 C32 1.342(11)
C31 N9 1.354(8)
C31 H31 0.9300
C32 N10 1.373(9)
C32 H32 0.9300
C33 N10 1.444(9)
C33 H33A 0.9600
C33 H33B 0.9600
C33 H33C 0.9600
C34 O2 1.126(9)
C34 Ru2 1.926(8)
C35 N11 1.129(7)
C35 C36 1.458(9)
C36 H36A 0.9600
C36 H36B 0.9600
C36 H36C 0.9600
C37 N12 1.129(8)
C37 C38 1.450(10)
C38 H38A 0.9600
C38 H38B 0.9600
C38 H38C 0.9600
C39 O3 1.154(11)
C39 C41 1.454(14)
C39 C40 1.523(14)
C40 H40A 0.9600
C40 H40B 0.9600
C40 H40C 0.9600
C41 H41A 0.9600
C41 H41B 0.9600
C41 H41C 0.9600
C42 N13 1.082(15)
C42 C43 1.408(19)
C43 H43A 0.9600
C43 H43B 0.9600
C43 H43C 0.9600
C44 C45 1.444(18)
C44 H44A 0.9600
C44 H44B 0.9600
C44 H44C 0.9600
C45 N14 1.090(15)
F1 P1 1.551(7)
F2 F3B 1.57(4)
F2 P1 1.566(6)
F3 P1 1.558(6)
F4 P1 1.573(7)
F5 P1 1.562(5)
F6 P1 1.530(8)
F7 P2 1.551(7)
F8 P2 1.501(7)
F9 P2 1.534(8)
F10 P2 1.548(7)
F11 F7B 1.06(6)
F11 F9B 1.31(7)
F11 P2 1.565(8)
F12 P2 1.518(8)
N5 Ru1 2.034(5)
N6 Ru1 2.012(5)
N11 Ru2 2.033(5)
N12 Ru2 2.018(6)
P1 F6B 1.48(3)
P1 F4B 1.49(4)
P1 F1B 1.51(4)
P1 F3B 1.55(3)
P2 F7B 1.46(6)
P2 F9B 1.46(7)
